data_4518343
loop_
_publ_author_name
'Nguyen, Kevin'
'Clement, Helen A.'
'Bernier, Louise'
'Coe, Jotham W.'
'Farrell, William'
'Helal, Christopher J.'
'Reese, Matthew R.'
'Sach, Neal W.'
'Lee, Jack C.'
'Hall, Dennis G.'

_publ_section_title
;
 Catalytic Enantioselective Synthesis of a cis-\b-Boronyl
 Cyclobutylcarboxyester Scaffold and Its Highly Diastereoselective
 Nickel/Photoredox Dual-Catalyzed Csp3--Csp2 Cross-Coupling to Access
 Elusive trans-\b-Aryl/Heteroaryl Cyclobutylcarboxyesters
;
_journal_name_full 'ACS Catalysis'
_journal_page_first 404
_journal_page_last 413
_journal_paper_doi 10.1021/acscatal.0c04520
_journal_year 2020
_chemical_absolute_configuration syn
_chemical_formula_moiety 'C31 H35 B O5'
_chemical_formula_sum 'C31 H35 B O5'
_chemical_formula_weight 498.40
_space_group_crystal_system orthorhombic
_space_group_IT_number 19
_space_group_name_Hall 'P 2ac 2ab'
_space_group_name_H-M_alt 'P 21 21 21'
_atom_sites_solution_hydrogens mixed
_atom_sites_solution_primary dual
_audit_creation_method SHELXL-2017/1
_cell_angle_alpha 90
_cell_angle_beta 90
_cell_angle_gamma 90
_cell_formula_units_Z 4
_cell_length_a 9.1022(9)
_cell_length_b 11.2466(11)
_cell_length_c 27.186(3)
_cell_measurement_reflns_used 8338
_cell_measurement_temperature 193(2)
_cell_measurement_theta_max 21.54
_cell_measurement_theta_min 2.35
_cell_volume 2783.0(5)
_computing_cell_refinement 'Bruker SAINT'
_computing_data_collection 'Bruker APEX2'
_computing_data_reduction 'Bruker SAINT'
_computing_molecular_graphics 'Bruker SHELXTL'
_computing_publication_material 'Bruker SHELXTL'
_computing_structure_refinement 'SHELXL-2017/1 (Sheldrick, 2017)'
_computing_structure_solution 'SHELXT-2014/5 (Sheldrick 2015)'
_diffrn_ambient_temperature 193(2)
_diffrn_measured_fraction_theta_full 1.000
_diffrn_measured_fraction_theta_max 0.998
_diffrn_measurement_device_type 'Bruker APEX-II CCD'
_diffrn_measurement_method '\w scans'
_diffrn_radiation_type MoK\a
_diffrn_radiation_wavelength 0.71073
_diffrn_reflns_av_R_equivalents 0.0401
_diffrn_reflns_av_unetI/netI 0.0307
_diffrn_reflns_Laue_measured_fraction_full 1.000
_diffrn_reflns_Laue_measured_fraction_max 0.998
_diffrn_reflns_limit_h_max 11
_diffrn_reflns_limit_h_min -11
_diffrn_reflns_limit_k_max 14
_diffrn_reflns_limit_k_min -14
_diffrn_reflns_limit_l_max 33
_diffrn_reflns_limit_l_min -34
_diffrn_reflns_number 22619
_diffrn_reflns_point_group_measured_fraction_full 1.000
_diffrn_reflns_point_group_measured_fraction_max 0.997
_diffrn_reflns_theta_full 25.242
_diffrn_reflns_theta_max 26.414
_diffrn_reflns_theta_min 1.498
_exptl_absorpt_coefficient_mu 0.079
_exptl_absorpt_correction_T_max 1.0000
_exptl_absorpt_correction_T_min 0.9246
_exptl_absorpt_correction_type numerical
_exptl_absorpt_process_details
; 
 SADABS 2016/2: Krause, L., Herbst-Irmer, R., Sheldrick G.M. & Stalke D., 
 J. Appl. Cryst. 48 (2015) 3-10 
;
_exptl_crystal_colour colourless
_exptl_crystal_density_diffrn 1.190
_exptl_crystal_description fragment
_exptl_crystal_F_000 1064
_exptl_crystal_size_max 0.293
_exptl_crystal_size_mid 0.239
_exptl_crystal_size_min 0.200
_refine_diff_density_max 0.155
_refine_diff_density_min -0.166
_refine_diff_density_rms 0.034
_refine_ls_abs_structure_details
; 
 Flack x determined using 1894 quotients [(I+)-(I-)]/[(I+)+(I-)] 
 (Parsons, Flack and Wagner, Acta Cryst. B69 (2013) 249-259). 
;
_refine_ls_abs_structure_Flack 0.4(4)
_refine_ls_extinction_method none
_refine_ls_goodness_of_fit_ref 1.033
_refine_ls_hydrogen_treatment mixed
_refine_ls_matrix_type full
_refine_ls_number_parameters 338
_refine_ls_number_reflns 5708
_refine_ls_number_restraints 0
_refine_ls_restrained_S_all 1.033
_refine_ls_R_factor_all 0.0472
_refine_ls_R_factor_gt 0.0374
_refine_ls_shift/su_max 0.000
_refine_ls_shift/su_mean 0.000
_refine_ls_structure_factor_coef Fsqd
_refine_ls_weighting_details 'w=1/[\s^2^(Fo^2^)+(0.0501P)^2^+0.2850P] where P=(Fo^2^+2Fc^2^)/3'
_refine_ls_weighting_scheme calc
_refine_ls_wR_factor_gt 0.0907
_refine_ls_wR_factor_ref 0.0974
_reflns_Friedel_coverage 0.760
_reflns_Friedel_fraction_full 1.000
_reflns_Friedel_fraction_max 0.996
_reflns_number_gt 4872
_reflns_number_total 5708
_reflns_threshold_expression 'I > 2\s(I)'
_cod_data_source_file cs0c04520_si_003.cif
_cod_data_source_block dgh1912
_cod_database_code 4518343
_shelx_shelxl_version_number 2017/1
_shelx_space_group_comment
; 
The symmetry employed for this shelxl refinement is uniquely defined 
by the following loop, which should always be used as a source of 
symmetry information in preference to the above space-group names. 
They are only intended as comments. 
;
_shelx_estimated_absorpt_t_min 0.977
_shelx_estimated_absorpt_t_max 0.984

loop_
_space_group_symop_operation_xyz
'x, y, z'
'-x+1/2, -y, z+1/2'
'-x, y+1/2, -z+1/2'
'x+1/2, -y+1/2, -z'

loop_
_atom_site_label
_atom_site_type_symbol
_atom_site_fract_x
_atom_site_fract_y
_atom_site_fract_z
_atom_site_U_iso_or_equiv
_atom_site_adp_type
_atom_site_occupancy
_atom_site_site_symmetry_order
_atom_site_calc_flag
_atom_site_refinement_flags_posn
_atom_site_refinement_flags_adp
_atom_site_refinement_flags_occupancy
_atom_site_disorder_assembly
_atom_site_disorder_group
O1 O 0.15492(18) 0.15345(15) 0.18184(6) 0.0380(4) Uani 1 1 d . . . . .
O2 O -0.01103(17) 0.09587(14) 0.12520(5) 0.0314(4) Uani 1 1 d . . . . .
O3 O -0.16560(19) 0.07968(14) 0.22423(6) 0.0358(4) Uani 1 1 d . . . . .
H3O H -0.190(4) 0.052(3) 0.2554(13) 0.081(11) Uiso 1 1 d . . . . .
O4 O 0.13896(16) 0.38935(14) 0.10725(6) 0.0326(4) Uani 1 1 d . . . . .
O5 O 0.21097(17) 0.49821(14) 0.17407(5) 0.0332(4) Uani 1 1 d . . . . .
C1 C -0.0813(2) 0.24982(19) 0.17901(8) 0.0268(4) Uani 1 1 d . . . . .
C2 C -0.0318(2) 0.3830(2) 0.18266(9) 0.0321(5) Uani 1 1 d . . . . .
H2 H -0.033063 0.412943 0.217291 0.039 Uiso 1 1 calc R U . . .
C3 C -0.1747(3) 0.4176(2) 0.15383(10) 0.0418(6) Uani 1 1 d . . . . .
H3A H -0.253536 0.450129 0.174994 0.050 Uiso 1 1 calc R U . . .
H3B H -0.156590 0.469889 0.125178 0.050 Uiso 1 1 calc R U . . .
C4 C -0.1965(3) 0.2859(2) 0.14014(9) 0.0366(5) Uani 1 1 d . . . . .
H4A H -0.167056 0.266770 0.105987 0.044 Uiso 1 1 calc R U . . .
H4B H -0.296454 0.255744 0.147227 0.044 Uiso 1 1 calc R U . . .
C5 C 0.0358(2) 0.16308(19) 0.16289(8) 0.0274(5) Uani 1 1 d . . . . .
C6 C 0.0827(3) -0.00180(19) 0.10911(8) 0.0331(5) Uani 1 1 d . . . . .
H6 H 0.140113 -0.031363 0.137989 0.040 Uiso 1 1 calc R U . . .
C7 C 0.1887(3) 0.0392(2) 0.07005(8) 0.0331(5) Uani 1 1 d . . . . .
C8 C 0.3338(3) 0.0006(2) 0.07153(9) 0.0396(6) Uani 1 1 d . . . . .
H8 H 0.366278 -0.048225 0.097899 0.047 Uiso 1 1 calc R U . . .
C9 C 0.4311(3) 0.0329(3) 0.03464(10) 0.0485(7) Uani 1 1 d . . . . .
H9 H 0.530471 0.007336 0.036144 0.058 Uiso 1 1 calc R U . . .
C10 C 0.3844(3) 0.1021(2) -0.00417(10) 0.0478(7) Uani 1 1 d . . . . .
H10 H 0.450734 0.122592 -0.029795 0.057 Uiso 1 1 calc R U . . .
C11 C 0.2403(3) 0.1416(3) -0.00562(9) 0.0450(6) Uani 1 1 d . . . . .
H11 H 0.207942 0.190139 -0.032078 0.054 Uiso 1 1 calc R U . . .
C12 C 0.1435(3) 0.1104(2) 0.03140(8) 0.0383(6) Uani 1 1 d . . . . .
H12 H 0.044965 0.138059 0.030270 0.046 Uiso 1 1 calc R U . . .
C13 C -0.0223(3) -0.0989(2) 0.09270(9) 0.0395(6) Uani 1 1 d . . . . .
C14 C -0.1379(4) -0.1301(3) 0.12332(13) 0.0824(13) Uani 1 1 d . . . . .
H14 H -0.152835 -0.088058 0.153202 0.099 Uiso 1 1 calc R U . . .
C15 C -0.2311(5) -0.2214(4) 0.11084(17) 0.1090(18) Uani 1 1 d . . . . .
H15 H -0.307849 -0.243291 0.132704 0.131 Uiso 1 1 calc R U . . .
C16 C -0.2147(5) -0.2812(3) 0.06730(13) 0.0777(11) Uani 1 1 d . . . . .
H16 H -0.281449 -0.342582 0.058481 0.093 Uiso 1 1 calc R U . . .
C17 C -0.1015(4) -0.2517(3) 0.03671(11) 0.0578(8) Uani 1 1 d . . . . .
H17 H -0.088391 -0.293370 0.006639 0.069 Uiso 1 1 calc R U . . .
C18 C -0.0051(3) -0.1606(2) 0.04944(9) 0.0441(6) Uani 1 1 d . . . . .
H18 H 0.073582 -0.140891 0.027963 0.053 Uiso 1 1 calc R U . . .
C19 C -0.1412(3) 0.20429(19) 0.22914(8) 0.0292(5) Uani 1 1 d . . . . .
H19 H -0.063163 0.216486 0.254523 0.035 Uiso 1 1 calc R U . . .
C20 C -0.2783(2) 0.26811(19) 0.24617(7) 0.0282(5) Uani 1 1 d . . . . .
C21 C -0.2694(3) 0.3707(2) 0.27492(8) 0.0339(5) Uani 1 1 d . . . . .
H21 H -0.175727 0.400340 0.284296 0.041 Uiso 1 1 calc R U . . .
C22 C -0.3953(3) 0.4299(2) 0.29001(9) 0.0394(6) Uani 1 1 d . . . . .
H22 H -0.387501 0.500453 0.309049 0.047 Uiso 1 1 calc R U . . .
C23 C -0.5323(3) 0.3861(2) 0.27728(9) 0.0408(6) Uani 1 1 d . . . . .
H23 H -0.618586 0.425927 0.287997 0.049 Uiso 1 1 calc R U . . .
C24 C -0.5435(3) 0.2843(2) 0.24895(10) 0.0398(6) Uani 1 1 d . . . . .
H24 H -0.637475 0.254261 0.240159 0.048 Uiso 1 1 calc R U . . .
C25 C -0.4177(2) 0.2264(2) 0.23346(9) 0.0336(5) Uani 1 1 d . . . . .
H25 H -0.426324 0.156949 0.213794 0.040 Uiso 1 1 calc R U . . .
C26 C 0.2858(2) 0.4341(2) 0.09545(8) 0.0302(5) Uani 1 1 d . . . . .
C27 C 0.3037(3) 0.5380(2) 0.13307(8) 0.0343(5) Uani 1 1 d . . . . .
C28 C 0.2888(3) 0.4721(2) 0.04211(9) 0.0430(6) Uani 1 1 d . . . . .
H28A H 0.386834 0.502238 0.033880 0.064 Uiso 1 1 calc R U . . .
H28B H 0.265681 0.403854 0.021102 0.064 Uiso 1 1 calc R U . . .
H28C H 0.215950 0.534961 0.036793 0.064 Uiso 1 1 calc R U . . .
C29 C 0.3919(3) 0.3322(2) 0.10415(10) 0.0443(6) Uani 1 1 d . . . . .
H29A H 0.492169 0.358363 0.096659 0.066 Uiso 1 1 calc R U . . .
H29B H 0.386367 0.307145 0.138628 0.066 Uiso 1 1 calc R U . . .
H29C H 0.365827 0.265257 0.082793 0.066 Uiso 1 1 calc R U . . .
C30 C 0.2379(4) 0.6542(2) 0.11533(11) 0.0538(8) Uani 1 1 d . . . . .
H30A H 0.296022 0.684857 0.087769 0.081 Uiso 1 1 calc R U . . .
H30B H 0.136575 0.640586 0.104498 0.081 Uiso 1 1 calc R U . . .
H30C H 0.238508 0.712135 0.142239 0.081 Uiso 1 1 calc R U . . .
C31 C 0.4583(3) 0.5552(3) 0.15172(10) 0.0525(8) Uani 1 1 d . . . . .
H31A H 0.521389 0.581781 0.124652 0.079 Uiso 1 1 calc R U . . .
H31B H 0.458495 0.615166 0.177859 0.079 Uiso 1 1 calc R U . . .
H31C H 0.495545 0.479724 0.164749 0.079 Uiso 1 1 calc R U . . .
B1 B 0.1099(3) 0.4212(2) 0.15458(9) 0.0293(5) Uani 1 1 d . . . . .

loop_
_atom_site_aniso_label
_atom_site_aniso_U_11
_atom_site_aniso_U_22
_atom_site_aniso_U_33
_atom_site_aniso_U_23
_atom_site_aniso_U_13
_atom_site_aniso_U_12
O1 0.0299(8) 0.0409(9) 0.0431(10) -0.0091(8) -0.0061(7) 0.0068(7)
O2 0.0330(8) 0.0329(8) 0.0281(8) -0.0055(6) 0.0007(6) 0.0001(7)
O3 0.0429(9) 0.0295(8) 0.0350(9) 0.0021(7) 0.0085(7) -0.0005(7)
O4 0.0279(8) 0.0364(9) 0.0334(8) -0.0028(7) 0.0031(7) -0.0063(7)
O5 0.0346(8) 0.0361(8) 0.0290(8) -0.0027(7) 0.0048(7) -0.0058(7)
C1 0.0265(10) 0.0290(11) 0.0249(10) 0.0007(9) 0.0002(9) 0.0009(9)
C2 0.0314(11) 0.0293(11) 0.0356(12) 0.0004(9) 0.0065(10) -0.0008(9)
C3 0.0349(13) 0.0419(14) 0.0487(15) 0.0147(12) 0.0094(11) 0.0082(11)
C4 0.0300(12) 0.0502(14) 0.0295(12) 0.0086(11) 0.0012(10) 0.0041(11)
C5 0.0290(11) 0.0286(11) 0.0246(11) 0.0009(9) 0.0016(9) -0.0032(9)
C6 0.0430(13) 0.0290(11) 0.0273(11) -0.0030(9) 0.0023(10) 0.0024(10)
C7 0.0439(14) 0.0293(11) 0.0261(11) -0.0057(9) 0.0037(10) -0.0002(10)
C8 0.0453(14) 0.0359(12) 0.0375(14) -0.0025(10) 0.0029(11) 0.0055(11)
C9 0.0449(15) 0.0503(16) 0.0504(17) -0.0085(13) 0.0136(13) 0.0039(13)
C10 0.0571(17) 0.0492(15) 0.0372(14) -0.0058(12) 0.0168(13) -0.0092(14)
C11 0.0592(17) 0.0483(15) 0.0277(12) 0.0034(11) 0.0040(12) -0.0095(13)
C12 0.0416(13) 0.0416(13) 0.0318(13) 0.0002(10) 0.0002(11) -0.0026(11)
C13 0.0518(15) 0.0307(12) 0.0360(13) -0.0009(10) 0.0034(11) -0.0036(11)
C14 0.103(3) 0.075(2) 0.069(2) -0.0337(19) 0.041(2) -0.051(2)
C15 0.132(4) 0.096(3) 0.099(3) -0.042(3) 0.056(3) -0.075(3)
C16 0.100(3) 0.0546(19) 0.078(2) -0.0141(17) 0.003(2) -0.040(2)
C17 0.092(2) 0.0374(14) 0.0437(16) -0.0068(12) -0.0124(16) -0.0094(16)
C18 0.0644(18) 0.0336(13) 0.0343(13) -0.0008(10) -0.0004(13) -0.0020(13)
C19 0.0308(11) 0.0294(11) 0.0272(11) -0.0003(9) -0.0003(9) -0.0007(9)
C20 0.0303(11) 0.0308(11) 0.0235(10) 0.0033(9) 0.0048(9) -0.0002(10)
C21 0.0342(12) 0.0393(13) 0.0282(11) -0.0021(10) 0.0028(10) -0.0015(10)
C22 0.0435(14) 0.0405(14) 0.0341(13) -0.0035(11) 0.0023(11) 0.0075(11)
C23 0.0363(13) 0.0466(15) 0.0394(14) 0.0063(11) 0.0069(11) 0.0111(11)
C24 0.0315(13) 0.0431(14) 0.0446(14) 0.0079(11) 0.0024(11) -0.0003(11)
C25 0.0339(12) 0.0325(12) 0.0345(13) 0.0019(10) 0.0019(10) -0.0031(10)
C26 0.0258(11) 0.0347(12) 0.0300(11) -0.0009(9) 0.0031(9) -0.0043(10)
C27 0.0344(12) 0.0365(12) 0.0321(12) -0.0013(10) 0.0072(10) -0.0077(10)
C28 0.0463(15) 0.0524(16) 0.0302(12) 0.0031(11) 0.0030(11) -0.0078(13)
C29 0.0378(13) 0.0482(15) 0.0467(15) 0.0004(12) 0.0074(12) 0.0070(12)
C30 0.078(2) 0.0307(13) 0.0522(17) 0.0015(12) 0.0143(15) -0.0030(14)
C31 0.0385(14) 0.077(2) 0.0423(15) -0.0122(14) 0.0053(12) -0.0230(14)
B1 0.0298(12) 0.0253(12) 0.0328(14) 0.0015(10) 0.0019(10) 0.0007(10)

loop_
_atom_type_symbol
_atom_type_description
_atom_type_scat_dispersion_real
_atom_type_scat_dispersion_imag
_atom_type_scat_source
C C 0.0033 0.0016 'International Tables Vol C Tables 4.2.6.8 and 6.1.1.4'
H H 0.0000 0.0000 'International Tables Vol C Tables 4.2.6.8 and 6.1.1.4'
B B 0.0013 0.0007 'International Tables Vol C Tables 4.2.6.8 and 6.1.1.4'
O O 0.0106 0.0060 'International Tables Vol C Tables 4.2.6.8 and 6.1.1.4'

loop_
_geom_angle_atom_site_label_1
_geom_angle_atom_site_label_2
_geom_angle_atom_site_label_3
_geom_angle
_geom_angle_site_symmetry_1
_geom_angle_site_symmetry_3
_geom_angle_publ_flag
C5 O2 C6 117.86(17) . . ?
B1 O4 C26 107.11(17) . . ?
B1 O5 C27 106.58(17) . . ?
C5 C1 C4 116.79(18) . . ?
C5 C1 C19 106.82(17) . . ?
C4 C1 C19 116.63(18) . . ?
C5 C1 C2 115.68(17) . . ?
C4 C1 C2 89.26(17) . . ?
C19 C1 C2 111.12(17) . . ?
B1 C2 C1 118.03(19) . . ?
B1 C2 C3 111.92(19) . . ?
C1 C2 C3 88.11(17) . . ?
C4 C3 C2 89.39(17) . . ?
C3 C4 C1 89.98(18) . . ?
O1 C5 O2 124.1(2) . . ?
O1 C5 C1 124.7(2) . . ?
O2 C5 C1 111.18(18) . . ?
O2 C6 C7 110.81(17) . . ?
O2 C6 C13 105.17(18) . . ?
C7 C6 C13 114.58(19) . . ?
C12 C7 C8 119.0(2) . . ?
C12 C7 C6 121.5(2) . . ?
C8 C7 C6 119.4(2) . . ?
C9 C8 C7 120.2(2) . . ?
C10 C9 C8 120.3(3) . . ?
C9 C10 C11 119.6(2) . . ?
C12 C11 C10 120.1(3) . . ?
C11 C12 C7 120.7(2) . . ?
C18 C13 C14 118.1(3) . . ?
C18 C13 C6 122.9(2) . . ?
C14 C13 C6 118.9(2) . . ?
C15 C14 C13 120.6(3) . . ?
C16 C15 C14 120.9(3) . . ?
C17 C16 C15 119.2(3) . . ?
C16 C17 C18 120.2(3) . . ?
C13 C18 C17 120.8(3) . . ?
O3 C19 C20 111.53(18) . . ?
O3 C19 C1 107.24(17) . . ?
C20 C19 C1 113.68(18) . . ?
C21 C20 C25 118.0(2) . . ?
C21 C20 C19 121.0(2) . . ?
C25 C20 C19 120.99(19) . . ?
C22 C21 C20 120.9(2) . . ?
C23 C22 C21 119.9(2) . . ?
C24 C23 C22 120.0(2) . . ?
C25 C24 C23 119.9(2) . . ?
C24 C25 C20 121.3(2) . . ?
O4 C26 C28 108.90(18) . . ?
O4 C26 C29 106.71(18) . . ?
C28 C26 C29 110.6(2) . . ?
O4 C26 C27 102.06(17) . . ?
C28 C26 C27 114.48(19) . . ?
C29 C26 C27 113.37(19) . . ?
O5 C27 C31 108.7(2) . . ?
O5 C27 C30 106.1(2) . . ?
C31 C27 C30 111.4(2) . . ?
O5 C27 C26 102.06(16) . . ?
C31 C27 C26 114.4(2) . . ?
C30 C27 C26 113.3(2) . . ?
O4 B1 O5 113.7(2) . . ?
O4 B1 C2 123.4(2) . . ?
O5 B1 C2 122.7(2) . . ?

loop_
_geom_bond_atom_site_label_1
_geom_bond_atom_site_label_2
_geom_bond_distance
_geom_bond_site_symmetry_2
_geom_bond_publ_flag
O1 C5 1.205(3) . ?
O2 C5 1.343(3) . ?
O2 C6 1.458(3) . ?
O3 C19 1.425(3) . ?
O4 B1 1.362(3) . ?
O4 C26 1.464(3) . ?
O5 B1 1.370(3) . ?
O5 C27 1.468(3) . ?
C1 C5 1.510(3) . ?
C1 C4 1.543(3) . ?
C1 C19 1.555(3) . ?
C1 C2 1.567(3) . ?
C2 B1 1.559(3) . ?
C2 C3 1.567(3) . ?
C3 C4 1.540(4) . ?
C6 C7 1.507(3) . ?
C6 C13 1.518(3) . ?
C7 C12 1.383(3) . ?
C7 C8 1.391(3) . ?
C8 C9 1.387(4) . ?
C9 C10 1.378(4) . ?
C10 C11 1.386(4) . ?
C11 C12 1.383(3) . ?
C13 C18 1.375(3) . ?
C13 C14 1.387(4) . ?
C14 C15 1.374(5) . ?
C15 C16 1.370(5) . ?
C16 C17 1.366(5) . ?
C17 C18 1.392(4) . ?
C19 C20 1.512(3) . ?
C20 C21 1.396(3) . ?
C20 C25 1.396(3) . ?
C21 C22 1.388(3) . ?
C22 C23 1.385(4) . ?
C23 C24 1.383(4) . ?
C24 C25 1.383(3) . ?
C26 C28 1.512(3) . ?
C26 C29 1.517(3) . ?
C26 C27 1.562(3) . ?
C27 C31 1.508(3) . ?
C27 C30 1.516(4) . ?

loop_
_geom_hbond_atom_site_label_D
_geom_hbond_atom_site_label_H
_geom_hbond_atom_site_label_A
_geom_hbond_distance_DH
_geom_hbond_distance_HA
_geom_hbond_distance_DA
_geom_hbond_angle_DHA
_geom_hbond_site_symmetry_A
_geom_hbond_publ_flag
O3 H3O O5 0.93(4) 2.02(4) 2.942(2) 171(3) 3_545 yes

loop_
_geom_torsion_atom_site_label_1
_geom_torsion_atom_site_label_2
_geom_torsion_atom_site_label_3
_geom_torsion_atom_site_label_4
_geom_torsion
_geom_torsion_site_symmetry_1
_geom_torsion_site_symmetry_2
_geom_torsion_site_symmetry_3
_geom_torsion_site_symmetry_4
_geom_torsion_publ_flag
C5 C1 C2 B1 19.1(3) . . . . ?
C4 C1 C2 B1 -100.5(2) . . . . ?
C19 C1 C2 B1 141.1(2) . . . . ?
C5 C1 C2 C3 133.06(19) . . . . ?
C4 C1 C2 C3 13.45(17) . . . . ?
C19 C1 C2 C3 -104.94(19) . . . . ?
B1 C2 C3 C4 106.1(2) . . . . ?
C1 C2 C3 C4 -13.49(17) . . . . ?
C2 C3 C4 C1 13.69(17) . . . . ?
C5 C1 C4 C3 -132.31(19) . . . . ?
C19 C1 C4 C3 99.7(2) . . . . ?
C2 C1 C4 C3 -13.69(17) . . . . ?
C6 O2 C5 O1 5.8(3) . . . . ?
C6 O2 C5 C1 -172.93(17) . . . . ?
C4 C1 C5 O1 156.1(2) . . . . ?
C19 C1 C5 O1 -71.3(3) . . . . ?
C2 C1 C5 O1 53.0(3) . . . . ?
C4 C1 C5 O2 -25.2(3) . . . . ?
C19 C1 C5 O2 107.44(19) . . . . ?
C2 C1 C5 O2 -128.30(19) . . . . ?
C5 O2 C6 C7 -89.7(2) . . . . ?
C5 O2 C6 C13 145.92(18) . . . . ?
O2 C6 C7 C12 -44.6(3) . . . . ?
C13 C6 C7 C12 74.2(3) . . . . ?
O2 C6 C7 C8 138.3(2) . . . . ?
C13 C6 C7 C8 -102.9(3) . . . . ?
C12 C7 C8 C9 -0.1(4) . . . . ?
C6 C7 C8 C9 177.0(2) . . . . ?
C7 C8 C9 C10 -1.0(4) . . . . ?
C8 C9 C10 C11 1.5(4) . . . . ?
C9 C10 C11 C12 -0.8(4) . . . . ?
C10 C11 C12 C7 -0.3(4) . . . . ?
C8 C7 C12 C11 0.8(4) . . . . ?
C6 C7 C12 C11 -176.3(2) . . . . ?
O2 C6 C13 C18 133.9(2) . . . . ?
C7 C6 C13 C18 11.9(3) . . . . ?
O2 C6 C13 C14 -48.5(3) . . . . ?
C7 C6 C13 C14 -170.4(3) . . . . ?
C18 C13 C14 C15 0.8(6) . . . . ?
C6 C13 C14 C15 -176.9(4) . . . . ?
C13 C14 C15 C16 -2.0(8) . . . . ?
C14 C15 C16 C17 1.9(7) . . . . ?
C15 C16 C17 C18 -0.9(6) . . . . ?
C14 C13 C18 C17 0.2(4) . . . . ?
C6 C13 C18 C17 177.8(2) . . . . ?
C16 C17 C18 C13 -0.2(5) . . . . ?
C5 C1 C19 O3 -45.7(2) . . . . ?
C4 C1 C19 O3 87.0(2) . . . . ?
C2 C1 C19 O3 -172.70(17) . . . . ?
C5 C1 C19 C20 -169.45(18) . . . . ?
C4 C1 C19 C20 -36.7(3) . . . . ?
C2 C1 C19 C20 63.5(2) . . . . ?
O3 C19 C20 C21 149.2(2) . . . . ?
C1 C19 C20 C21 -89.3(2) . . . . ?
O3 C19 C20 C25 -31.0(3) . . . . ?
C1 C19 C20 C25 90.4(2) . . . . ?
C25 C20 C21 C22 -0.6(3) . . . . ?
C19 C20 C21 C22 179.2(2) . . . . ?
C20 C21 C22 C23 1.2(4) . . . . ?
C21 C22 C23 C24 -0.9(4) . . . . ?
C22 C23 C24 C25 0.1(4) . . . . ?
C23 C24 C25 C20 0.5(4) . . . . ?
C21 C20 C25 C24 -0.3(3) . . . . ?
C19 C20 C25 C24 179.9(2) . . . . ?
B1 O4 C26 C28 -144.9(2) . . . . ?
B1 O4 C26 C29 95.7(2) . . . . ?
B1 O4 C26 C27 -23.5(2) . . . . ?
B1 O5 C27 C31 -145.3(2) . . . . ?
B1 O5 C27 C30 94.8(2) . . . . ?
B1 O5 C27 C26 -24.0(2) . . . . ?
O4 C26 C27 O5 28.6(2) . . . . ?
C28 C26 C27 O5 146.0(2) . . . . ?
C29 C26 C27 O5 -85.8(2) . . . . ?
O4 C26 C27 C31 145.7(2) . . . . ?
C28 C26 C27 C31 -96.8(3) . . . . ?
C29 C26 C27 C31 31.4(3) . . . . ?
O4 C26 C27 C30 -85.0(2) . . . . ?
C28 C26 C27 C30 32.4(3) . . . . ?
C29 C26 C27 C30 160.6(2) . . . . ?
C26 O4 B1 O5 9.4(2) . . . . ?
C26 O4 B1 C2 -175.7(2) . . . . ?
C27 O5 B1 O4 10.4(2) . . . . ?
C27 O5 B1 C2 -164.5(2) . . . . ?
C1 C2 B1 O4 45.7(3) . . . . ?
C3 C2 B1 O4 -54.3(3) . . . . ?
C1 C2 B1 O5 -139.8(2) . . . . ?
C3 C2 B1 O5 120.2(2) . . . . ?
